data_7118753
loop_
_publ_author_name
'Sashuk, Volodymyr'
'Butkiewicz, Helena'
'Fia\/lkowski, Marcin'
'Danylyuk, Oksana'

_publ_section_title
;
 Triggering autocatalytic reaction by host-guest interactions.
;
_journal_issue 22
_journal_name_full 'Chemical communications (Cambridge, England)'
_journal_page_first 4191
_journal_page_last 4194
_journal_paper_doi 10.1039/c5cc10063a
_journal_volume 52
_journal_year 2016
_chemical_formula_sum 'C13 H16 Cl2 N4 O3'
_chemical_formula_weight 347.20
_chemical_name_systematic
;
 ?
;
_space_group_crystal_system monoclinic
_space_group_IT_number 14
_space_group_name_Hall '-P 2yn'
_space_group_name_H-M_alt 'P 1 21/n 1'
_symmetry_space_group_name_Hall '-P 2yn'
_symmetry_space_group_name_H-M 'P 1 21/n 1'
_atom_sites_solution_hydrogens mixed
_audit_creation_method SHELXL-2013
_audit_update_record
;
2015-12-07 deposited with the CCDC.
2016-02-16 downloaded from the CCDC.
;
_cell_angle_alpha 90
_cell_angle_beta 95.411(2)
_cell_angle_gamma 90
_cell_formula_units_Z 4
_cell_length_a 6.9732(2)
_cell_length_b 15.0872(3)
_cell_length_c 14.2862(4)
_cell_measurement_reflns_used 6040
_cell_measurement_temperature 100.0(1)
_cell_measurement_theta_max 72.0161
_cell_measurement_theta_min 2.9265
_cell_volume 1496.30(7)
_computing_cell_refinement
;
CrysAlisPro, Agilent Technologies,
Version 1.171.35.21b (release 03-02-2012 CrysAlis171 .NET)
(compiled Feb  3 2012,10:37:01)
;
_computing_data_collection
;
CrysAlisPro, Agilent Technologies,
Version 1.171.35.21b (release 03-02-2012 CrysAlis171 .NET)
(compiled Feb  3 2012,10:37:01)
;
_computing_data_reduction
;
CrysAlisPro, Agilent Technologies,
Version 1.171.35.21b (release 03-02-2012 CrysAlis171 .NET)
(compiled Feb  3 2012,10:37:01)
;
_computing_structure_refinement 'SHELXL-2013 (Sheldrick, 2013)'
_diffrn_ambient_temperature 100.0(1)
_diffrn_detector_area_resol_mean 16.297
_diffrn_measured_fraction_theta_full 0.994
_diffrn_measured_fraction_theta_max 0.982
_diffrn_measurement_device_type 'SuperNova, Dual, Cu at zero, Eos'
_diffrn_measurement_method '\w scans'
_diffrn_radiation_type CuK\a
_diffrn_radiation_wavelength 1.54184
_diffrn_reflns_av_R_equivalents 0.0213
_diffrn_reflns_av_unetI/netI 0.0179
_diffrn_reflns_Laue_measured_fraction_full 0.994
_diffrn_reflns_Laue_measured_fraction_max 0.982
_diffrn_reflns_limit_h_max 8
_diffrn_reflns_limit_h_min -7
_diffrn_reflns_limit_k_max 18
_diffrn_reflns_limit_k_min -18
_diffrn_reflns_limit_l_max 17
_diffrn_reflns_limit_l_min -17
_diffrn_reflns_number 9473
_diffrn_reflns_point_group_measured_fraction_full 0.994
_diffrn_reflns_point_group_measured_fraction_max 0.982
_diffrn_reflns_theta_full 67.684
_diffrn_reflns_theta_max 72.163
_diffrn_reflns_theta_min 4.272
_diffrn_source 'SuperNova (Cu) X-ray Source'
_exptl_absorpt_coefficient_mu 4.080
_exptl_absorpt_correction_T_max 1.00000
_exptl_absorpt_correction_T_min 0.64773
_exptl_absorpt_correction_type multi-scan
_exptl_absorpt_process_details
;
CrysAlisPro, Agilent Technologies,
Version 1.171.35.21b (release 03-02-2012 CrysAlis171 .NET)
(compiled Feb  3 2012,10:37:01)
Empirical absorption correction using spherical harmonics,
 implemented in SCALE3 ABSPACK scaling algorithm.
;
_exptl_crystal_colour red
_exptl_crystal_density_diffrn 1.541
_exptl_crystal_description prism
_exptl_crystal_F_000 720
_refine_diff_density_max 0.767
_refine_diff_density_min -0.338
_refine_diff_density_rms 0.093
_refine_ls_extinction_method none
_refine_ls_goodness_of_fit_ref 1.116
_refine_ls_hydrogen_treatment mixed
_refine_ls_matrix_type full
_refine_ls_number_parameters 226
_refine_ls_number_reflns 2908
_refine_ls_number_restraints 2
_refine_ls_restrained_S_all 1.116
_refine_ls_R_factor_all 0.0562
_refine_ls_R_factor_gt 0.0532
_refine_ls_shift/su_max 0.000
_refine_ls_shift/su_mean 0.000
_refine_ls_structure_factor_coef Fsqd
_refine_ls_weighting_details 'w=1/[\s^2^(Fo^2^)+(0.0566P)^2^+5.3552P] where P=(Fo^2^+2Fc^2^)/3'
_refine_ls_weighting_scheme calc
_refine_ls_wR_factor_gt 0.1463
_refine_ls_wR_factor_ref 0.1474
_reflns_Friedel_coverage 0.000
_reflns_number_gt 2783
_reflns_number_total 2908
_reflns_threshold_expression 'I > 2\s(I)'
_cod_data_source_file c5cc10063a2.cif
_cod_data_source_block rezorc
_cod_depositor_comments 'Adding full bibliography for 7118753--7118756.cif.'
_cod_database_code 7118753
_shelx_space_group_comment
;
The symmetry employed for this shelxl refinement is uniquely defined
by the following loop, which should always be used as a source of
symmetry information in preference to the above space-group names.
They are only intended as comments.
;
_shelxl_version_number 2013-3

loop_
_space_group_symop_operation_xyz
'x, y, z'
'-x+1/2, y+1/2, -z+1/2'
'-x, -y, -z'
'x-1/2, -y-1/2, z-1/2'

loop_
_atom_site_label
_atom_site_type_symbol
_atom_site_fract_x
_atom_site_fract_y
_atom_site_fract_z
_atom_site_U_iso_or_equiv
_atom_site_adp_type
_atom_site_occupancy
_atom_site_site_symmetry_order
_atom_site_calc_flag
_atom_site_refinement_flags_posn
_atom_site_refinement_flags_adp
O1 O -0.1670(4) 0.22128(15) 0.03691(16) 0.0229(5) Uani 1 1 d D .
H1O1 H -0.168(6) 0.1715(17) 0.012(3) 0.028 Uiso 1 1 d D U
O2 O 0.0848(4) 0.06685(15) 0.31246(17) 0.0228(5) Uani 1 1 d D .
H1O2 H 0.045(6) 0.023(2) 0.283(3) 0.027 Uiso 1 1 d D U
O1W O -0.1518(4) 0.07489(18) -0.04711(18) 0.0279(6) Uani 1 1 d . .
H1W1 H -0.102(8) 0.081(3) -0.093(4) 0.042 Uiso 1 1 d . U
H2W1 H -0.255(8) 0.044(3) -0.063(3) 0.042 Uiso 1 1 d . U
Cl1 Cl 0.03631(12) 0.11202(5) 0.76640(5) 0.0209(2) Uani 1 1 d . .
Cl2 Cl 0.01269(12) 0.47763(5) 0.63181(5) 0.0219(2) Uani 1 1 d . .
C11 C 0.0414(5) 0.1400(2) 0.2626(2) 0.0190(7) Uani 1 1 d . .
N4 N -0.0972(4) 0.37341(18) 0.12090(19) 0.0176(6) Uani 1 1 d . .
N1 N -0.3171(5) 0.84152(19) 0.0244(2) 0.0221(6) Uani 1 1 d . .
H1N1 H -0.279(6) 0.842(3) 0.082(3) 0.027 Uiso 1 1 d . U
H2N1 H -0.357(6) 0.886(3) 0.001(3) 0.027 Uiso 1 1 d . U
N2 N -0.4139(4) 0.7691(2) -0.1114(2) 0.0208(6) Uani 1 1 d . .
H1N2 H -0.462(6) 0.820(3) -0.131(3) 0.025 Uiso 1 1 d . U
H2N2 H -0.427(6) 0.727(3) -0.144(3) 0.025 Uiso 1 1 d . U
C10 C -0.0431(5) 0.1382(2) 0.1711(2) 0.0191(7) Uani 1 1 d . .
H10 H -0.0703 0.0843 0.1410 0.023 Uiso 1 1 calc R U
C5 C -0.1308(5) 0.5275(2) 0.1065(2) 0.0193(7) Uani 1 1 d . .
N3 N -0.0710(4) 0.45104(18) 0.1576(2) 0.0185(6) Uani 1 1 d . .
C3 C -0.3140(5) 0.6014(2) -0.0205(2) 0.0192(7) Uani 1 1 d . .
H3 H -0.3949 0.5994 -0.0761 0.023 Uiso 1 1 calc R U
C4 C -0.2501(5) 0.5232(2) 0.0225(2) 0.0199(7) Uani 1 1 d . .
H4 H -0.2860 0.4687 -0.0042 0.024 Uiso 1 1 calc R U
C6 C -0.0679(5) 0.6088(2) 0.1443(2) 0.0208(7) Uani 1 1 d . .
H6 H 0.0161 0.6108 0.1989 0.025 Uiso 1 1 calc R U
C8 C -0.0465(5) 0.3010(2) 0.1721(2) 0.0179(6) Uani 1 1 d . .
C12 C 0.0879(5) 0.2218(2) 0.3105(2) 0.0203(7) Uani 1 1 d . .
H12 H 0.1477 0.2214 0.3715 0.024 Uiso 1 1 calc R U
C13 C 0.0443(5) 0.2997(2) 0.2665(2) 0.0194(7) Uani 1 1 d . .
H13 H 0.0734 0.3528 0.2977 0.023 Uiso 1 1 calc R U
C7 C -0.1310(5) 0.6859(2) 0.1004(2) 0.0222(7) Uani 1 1 d . .
H7 H -0.0885 0.7402 0.1253 0.027 Uiso 1 1 calc R U
C9 C -0.0874(5) 0.2182(2) 0.1239(2) 0.0187(7) Uani 1 1 d . .
C1 C -0.3338(5) 0.7674(2) -0.0247(2) 0.0185(6) Uani 1 1 d . .
C2 C -0.2582(5) 0.6837(2) 0.0188(2) 0.0189(7) Uani 1 1 d . .
H1N3 H -0.029(6) 0.459(3) 0.218(3) 0.023 Uiso 1 1 d . U

loop_
_atom_site_aniso_label
_atom_site_aniso_U_11
_atom_site_aniso_U_22
_atom_site_aniso_U_33
_atom_site_aniso_U_23
_atom_site_aniso_U_13
_atom_site_aniso_U_12
O1 0.0340(14) 0.0153(11) 0.0191(11) -0.0015(9) 0.0000(10) 0.0008(10)
O2 0.0329(13) 0.0104(11) 0.0241(12) 0.0013(9) -0.0021(10) -0.0033(10)
O1W 0.0338(15) 0.0268(14) 0.0234(13) -0.0060(11) 0.0049(11) -0.0059(11)
Cl1 0.0280(4) 0.0145(4) 0.0201(4) -0.0009(3) 0.0017(3) 0.0002(3)
Cl2 0.0303(4) 0.0141(4) 0.0207(4) -0.0008(3) -0.0014(3) -0.0003(3)
C11 0.0213(16) 0.0126(15) 0.0237(16) 0.0010(12) 0.0058(13) 0.0000(13)
N4 0.0198(14) 0.0128(13) 0.0209(13) -0.0009(10) 0.0054(11) -0.0009(11)
N1 0.0324(17) 0.0129(14) 0.0209(15) 0.0013(11) 0.0013(12) 0.0035(12)
N2 0.0287(16) 0.0117(13) 0.0217(14) 0.0008(11) 0.0015(12) 0.0022(12)
C10 0.0235(16) 0.0112(14) 0.0231(16) -0.0028(12) 0.0052(13) -0.0034(12)
C5 0.0232(16) 0.0147(15) 0.0208(15) 0.0025(12) 0.0056(13) 0.0033(13)
N3 0.0252(15) 0.0119(13) 0.0186(14) -0.0006(10) 0.0028(11) -0.0003(11)
C3 0.0228(16) 0.0161(15) 0.0189(15) -0.0004(12) 0.0026(12) -0.0012(13)
C4 0.0248(16) 0.0145(15) 0.0209(16) -0.0020(12) 0.0044(13) -0.0008(13)
C6 0.0266(18) 0.0155(15) 0.0197(16) -0.0003(12) -0.0001(13) -0.0001(13)
C8 0.0211(16) 0.0125(15) 0.0211(15) 0.0003(12) 0.0067(12) 0.0010(12)
C12 0.0229(16) 0.0170(16) 0.0206(16) -0.0010(12) 0.0011(13) -0.0013(13)
C13 0.0232(16) 0.0129(15) 0.0227(16) -0.0036(12) 0.0057(13) -0.0009(13)
C7 0.0295(18) 0.0142(15) 0.0229(16) -0.0020(13) 0.0034(14) 0.0000(13)
C9 0.0203(16) 0.0172(16) 0.0189(15) -0.0010(12) 0.0044(12) -0.0007(13)
C1 0.0218(16) 0.0145(15) 0.0201(15) 0.0002(12) 0.0065(12) -0.0027(13)
C2 0.0233(16) 0.0138(15) 0.0199(15) -0.0002(12) 0.0041(13) -0.0012(13)

loop_
_atom_type_symbol
_atom_type_description
_atom_type_scat_dispersion_real
_atom_type_scat_dispersion_imag
_atom_type_scat_source
C C 0.0181 0.0091 'International Tables Vol C Tables 4.2.6.8 and 6.1.1.4'
H H 0.0000 0.0000 'International Tables Vol C Tables 4.2.6.8 and 6.1.1.4'
N N 0.0311 0.0180 'International Tables Vol C Tables 4.2.6.8 and 6.1.1.4'
O O 0.0492 0.0322 'International Tables Vol C Tables 4.2.6.8 and 6.1.1.4'
Cl Cl 0.3639 0.7018 'International Tables Vol C Tables 4.2.6.8 and 6.1.1.4'

loop_
_geom_angle_atom_site_label_1
_geom_angle_atom_site_label_2
_geom_angle_atom_site_label_3
_geom_angle
O2 C11 C10 122.9(3)
O2 C11 C12 115.4(3)
C10 C11 C12 121.7(3)
N3 N4 C8 119.8(3)
C11 C10 C9 119.4(3)
C6 C5 C4 121.0(3)
C6 C5 N3 117.0(3)
C4 C5 N3 122.0(3)
N4 N3 C5 120.7(3)
C4 C3 C2 120.7(3)
C3 C4 C5 118.8(3)
C7 C6 C5 119.5(3)
N4 C8 C13 126.4(3)
N4 C8 C9 114.5(3)
C13 C8 C9 119.1(3)
C13 C12 C11 119.6(3)
C12 C13 C8 120.6(3)
C6 C7 C2 120.7(3)
O1 C9 C10 122.6(3)
O1 C9 C8 117.9(3)
C10 C9 C8 119.5(3)
N2 C1 N1 119.6(3)
N2 C1 C2 121.1(3)
N1 C1 C2 119.3(3)
C7 C2 C3 119.1(3)
C7 C2 C1 120.1(3)
C3 C2 C1 120.8(3)

loop_
_geom_bond_atom_site_label_1
_geom_bond_atom_site_label_2
_geom_bond_distance
O1 C9 1.314(4)
O2 C11 1.333(4)
C11 C10 1.383(5)
C11 C12 1.434(5)
N4 N3 1.289(4)
N4 C8 1.343(4)
N1 C1 1.319(4)
N2 C1 1.310(4)
C10 C9 1.403(5)
C5 C6 1.393(5)
C5 C4 1.396(5)
C5 N3 1.407(4)
C3 C4 1.385(5)
C3 C2 1.402(4)
C6 C7 1.375(5)
C8 C13 1.434(5)
C8 C9 1.442(4)
C12 C13 1.353(5)
C7 C2 1.397(5)
C1 C2 1.483(4)
